data_4001527
loop_
_publ_author_name
'Lin, Chia-Her'
'Yang, Ya-Ching'
'Chen, Chun-Yu'
'Wang, Sue-Lein'

_publ_section_title
;
 Unequivocal Heteroatom Insertion into a 24-Ring Channel Gallophosphate
 and Its Photoluminescence
;
_journal_issue 8
_journal_name_full 'Chemistry of Materials'
_journal_page_first 2095
_journal_paper_doi 10.1021/cm052859r
_journal_volume 18
_journal_year 2006
_chemical_formula_sum 'C4 H15.2 Ga1.8 N3 O9 P2 Zn0.2'
_chemical_formula_weight 449.90
_chemical_name_systematic
; 
 ? 
;
_space_group_IT_number 148
_symmetry_space_group_name_Hall '-R 3'
_symmetry_space_group_name_H-M 'R -3 :H'
_atom_sites_solution_hydrogens geom
_atom_sites_solution_primary direct
_atom_sites_solution_secondary difmap
_audit_creation_method SHELXL-97
_cell_angle_alpha 90.00
_cell_angle_beta 90.00
_cell_angle_gamma 120.00
_cell_formula_units_Z 18
_cell_length_a 23.6899(11)
_cell_length_b 23.6899(11)
_cell_length_c 13.5483(9)
_cell_measurement_temperature 295(2)
_cell_volume 6584.8(6)
_computing_structure_refinement 'SHELXL-97 (Sheldrick, 1997)'
_computing_structure_solution 'SHELXS-97 (Sheldrick, 1990)'
_diffrn_ambient_temperature 295(2)
_diffrn_measured_fraction_theta_full 0.934
_diffrn_measured_fraction_theta_max 0.934
_diffrn_radiation_monochromator graphite
_diffrn_radiation_source 'fine-focus sealed tube'
_diffrn_radiation_type MoK\a
_diffrn_radiation_wavelength 0.71073
_diffrn_reflns_av_R_equivalents 0.0428
_diffrn_reflns_av_sigmaI/netI 0.0523
_diffrn_reflns_limit_h_max 30
_diffrn_reflns_limit_h_min -27
_diffrn_reflns_limit_k_max 31
_diffrn_reflns_limit_k_min -30
_diffrn_reflns_limit_l_max 17
_diffrn_reflns_limit_l_min -18
_diffrn_reflns_number 13259
_diffrn_reflns_theta_full 28.23
_diffrn_reflns_theta_max 28.23
_diffrn_reflns_theta_min 1.72
_exptl_absorpt_coefficient_mu 3.903
_exptl_crystal_density_diffrn 2.042
_exptl_crystal_density_method 'not measured'
_exptl_crystal_F_000 4032
_refine_diff_density_max 1.169
_refine_diff_density_min -0.443
_refine_diff_density_rms 0.165
_refine_ls_extinction_method none
_refine_ls_goodness_of_fit_ref 1.055
_refine_ls_hydrogen_treatment mixed
_refine_ls_matrix_type full
_refine_ls_number_parameters 180
_refine_ls_number_reflns 3376
_refine_ls_number_restraints 0
_refine_ls_restrained_S_all 1.055
_refine_ls_R_factor_all 0.0628
_refine_ls_R_factor_gt 0.0388
_refine_ls_shift/su_max 0.495
_refine_ls_shift/su_mean 0.020
_refine_ls_structure_factor_coef Fsqd
_refine_ls_weighting_details 'calc w=1/[\s^2^(Fo^2^)+(0.0655P)^2^+0.0000P] where P=(Fo^2^+2Fc^2^)/3'
_refine_ls_weighting_scheme calc
_refine_ls_wR_factor_gt 0.1112
_refine_ls_wR_factor_ref 0.1180
_reflns_number_gt 2454
_reflns_number_total 3376
_reflns_threshold_expression >2sigma(I)
_cod_data_source_file cm052859rsi20051227_092331.cif
_cod_data_source_block NTHU-1Zn
_cod_original_formula_sum 'C4 H15.20 Ga1.80 N3 O9 P2 Zn0.20'
_cod_database_code 4001527

loop_
_symmetry_equiv_pos_as_xyz
'x, y, z'
'-y, x-y, z'
'-x+y, -x, z'
'x+2/3, y+1/3, z+1/3'
'-y+2/3, x-y+1/3, z+1/3'
'-x+y+2/3, -x+1/3, z+1/3'
'x+1/3, y+2/3, z+2/3'
'-y+1/3, x-y+2/3, z+2/3'
'-x+y+1/3, -x+2/3, z+2/3'
'-x, -y, -z'
'y, -x+y, -z'
'x-y, x, -z'
'-x+2/3, -y+1/3, -z+1/3'
'y+2/3, -x+y+1/3, -z+1/3'
'x-y+2/3, x+1/3, -z+1/3'
'-x+1/3, -y+2/3, -z+2/3'
'y+1/3, -x+y+2/3, -z+2/3'
'x-y+1/3, x+2/3, -z+2/3'

loop_
_atom_site_label
_atom_site_type_symbol
_atom_site_fract_x
_atom_site_fract_y
_atom_site_fract_z
_atom_site_U_iso_or_equiv
_atom_site_adp_type
_atom_site_occupancy
_atom_site_symmetry_multiplicity
_atom_site_calc_flag
_atom_site_refinement_flags
Ga1 Ga 0.36175(3) 0.09274(3) 0.11931(4) 0.02230(16) Uani 0.80 1 d P
Zn1 Zn 0.36175(3) 0.09274(3) 0.11931(4) 0.02230(16) Uani 0.20 1 d P
Ga2 Ga 0.35015(3) 0.24382(3) -0.08298(4) 0.02252(16) Uani 1 1 d .
P1 P 0.41939(6) 0.23676(6) 0.12217(9) 0.0222(3) Uani 1 1 d .
P2 P 0.32662(6) -0.01387(6) 0.27617(8) 0.0185(3) Uani 1 1 d .
O1 O 0.37022(18) 0.21217(17) 0.0376(2) 0.0312(8) Uani 1 1 d .
O2 O 0.42363(16) 0.17677(16) 0.1581(2) 0.0260(7) Uani 1 1 d .
O3 O 0.27532(16) 0.07358(16) 0.1258(2) 0.0263(7) Uani 1 1 d .
O4 O 0.48577(18) 0.29114(19) 0.0943(3) 0.0460(10) Uani 1 1 d .
O5 O 0.37621(15) 0.04409(15) 0.2132(2) 0.0235(7) Uani 1 1 d .
O6 O 0.37793(17) 0.07583(16) -0.0099(2) 0.0294(8) Uani 1 1 d .
O7 O 0.33506(18) 0.27095(16) -0.2155(2) 0.0299(8) Uani 1 1 d .
O8 O 0.36684(16) 0.32378(15) -0.0261(2) 0.0245(7) Uani 1 1 d .
N1 N 0.4447(2) 0.2774(2) -0.1321(3) 0.0362(11) Uani 1 1 d .
N2 N 0.3334(2) 0.1575(2) -0.1473(3) 0.0327(10) Uani 1 1 d .
N3 N 0.2516(2) 0.1888(2) -0.0559(3) 0.0289(9) Uani 1 1 d .
C1 C 0.4482(3) 0.2213(3) -0.1714(5) 0.0482(16) Uani 1 1 d .
C2 C 0.3856(4) 0.1745(3) -0.2207(4) 0.0463(16) Uani 1 1 d .
C3 C 0.2656(3) 0.1230(3) -0.1815(4) 0.0394(14) Uani 1 1 d .
C4 C 0.2251(3) 0.1214(3) -0.0939(4) 0.0428(14) Uani 1 1 d .
O9 O 0.5449(9) 0.2062(11) 0.0124(15) 0.171(8) Uiso 0.50 1 d P
O10 O 0.0517(15) 0.0768(15) -0.125(2) 0.257(13) Uiso 0.50 1 d P
H1 H 0.4669 0.2913 -0.0780 0.050 Uiso 1 1 d .
H2 H 0.4497 0.3028 -0.1775 0.050 Uiso 1 1 d .
H3 H 0.3382 0.1307 -0.0999 0.050 Uiso 1 1 d .
H4 H 0.2367 0.2083 -0.0866 0.050 Uiso 1 1 d .
H5 H 0.2450 0.1919 0.0111 0.050 Uiso 1 1 d .
H6 H 0.4559 0.1952 -0.1161 0.050 Uiso 1 1 d .
H7 H 0.4744 0.2266 -0.2117 0.050 Uiso 1 1 d .
H8 H 0.3849 0.1321 -0.2556 0.050 Uiso 1 1 d .
H9 H 0.3740 0.1946 -0.2742 0.050 Uiso 1 1 d .
H10 H 0.2343 0.0716 -0.1989 0.050 Uiso 1 1 d .
H11 H 0.2695 0.1532 -0.2427 0.050 Uiso 1 1 d .
H12 H 0.1803 0.1019 -0.1337 0.050 Uiso 1 1 d .
H13 H 0.2273 0.0940 -0.0318 0.050 Uiso 1 1 d .

loop_
_atom_site_aniso_label
_atom_site_aniso_U_11
_atom_site_aniso_U_22
_atom_site_aniso_U_33
_atom_site_aniso_U_23
_atom_site_aniso_U_13
_atom_site_aniso_U_12
Ga1 0.0262(3) 0.0237(3) 0.0146(3) 0.0004(2) -0.0026(2) 0.0108(2)
Zn1 0.0262(3) 0.0237(3) 0.0146(3) 0.0004(2) -0.0026(2) 0.0108(2)
Ga2 0.0311(3) 0.0227(3) 0.0153(3) -0.0001(2) -0.0011(2) 0.0146(2)
P1 0.0228(6) 0.0208(6) 0.0207(6) 0.0005(5) -0.0004(5) 0.0091(5)
P2 0.0218(6) 0.0196(6) 0.0130(5) -0.0008(4) -0.0005(4) 0.0095(5)
O1 0.043(2) 0.0316(19) 0.0182(17) 0.0014(14) -0.0078(15) 0.0179(18)
O2 0.0282(19) 0.0266(18) 0.0253(18) -0.0016(14) -0.0070(14) 0.0154(15)
O3 0.0256(18) 0.0292(19) 0.0230(17) -0.0039(14) -0.0016(14) 0.0129(15)
O4 0.031(2) 0.034(2) 0.059(3) 0.0094(19) 0.0113(19) 0.0060(18)
O5 0.0254(18) 0.0259(18) 0.0176(16) 0.0033(13) 0.0011(13) 0.0116(15)
O6 0.0316(19) 0.0257(18) 0.0229(18) -0.0026(14) -0.0018(15) 0.0082(16)
O7 0.052(2) 0.0281(18) 0.0164(16) 0.0003(14) -0.0072(15) 0.0252(18)
O8 0.0303(19) 0.0232(17) 0.0181(16) -0.0029(13) 0.0018(14) 0.0120(15)
N1 0.043(3) 0.032(2) 0.037(3) 0.005(2) 0.005(2) 0.022(2)
N2 0.053(3) 0.028(2) 0.020(2) -0.0033(17) -0.007(2) 0.023(2)
N3 0.032(2) 0.030(2) 0.024(2) 0.0020(17) -0.0044(18) 0.014(2)
C1 0.053(4) 0.053(4) 0.054(4) -0.003(3) 0.016(3) 0.039(3)
C2 0.076(5) 0.050(4) 0.028(3) -0.006(3) 0.002(3) 0.042(4)
C3 0.056(4) 0.027(3) 0.029(3) -0.007(2) -0.014(3) 0.016(3)
C4 0.045(3) 0.031(3) 0.042(3) 0.004(3) -0.008(3) 0.011(3)

loop_
_atom_type_symbol
_atom_type_description
_atom_type_scat_dispersion_real
_atom_type_scat_dispersion_imag
_atom_type_scat_source
C C 0.0033 0.0016 'International Tables Vol C Tables 4.2.6.8 and 6.1.1.4'
H H 0.0000 0.0000 'International Tables Vol C Tables 4.2.6.8 and 6.1.1.4'
N N 0.0061 0.0033 'International Tables Vol C Tables 4.2.6.8 and 6.1.1.4'
O O 0.0106 0.0060 'International Tables Vol C Tables 4.2.6.8 and 6.1.1.4'
P P 0.1023 0.0942 'International Tables Vol C Tables 4.2.6.8 and 6.1.1.4'
Zn Zn 0.2839 1.4301 'International Tables Vol C Tables 4.2.6.8 and 6.1.1.4'
Ga Ga 0.2307 1.6083 'International Tables Vol C Tables 4.2.6.8 and 6.1.1.4'

loop_
_geom_angle_atom_site_label_1
_geom_angle_atom_site_label_2
_geom_angle_atom_site_label_3
_geom_angle
_geom_angle_site_symmetry_1
_geom_angle_site_symmetry_3
O5 Ga1 O2 100.29(14) . .
O5 Ga1 O3 109.70(15) . .
O2 Ga1 O3 115.37(14) . .
O5 Ga1 O6 112.65(15) . .
O2 Ga1 O6 110.84(15) . .
O3 Ga1 O6 107.97(15) . .
O8 Ga2 O1 94.27(14) . .
O8 Ga2 O7 91.45(14) . .
O1 Ga2 O7 172.78(15) . .
O8 Ga2 N3 99.45(15) . .
O1 Ga2 N3 91.42(16) . .
O7 Ga2 N3 91.99(16) . .
O8 Ga2 N2 178.81(17) . .
O1 Ga2 N2 86.31(15) . .
O7 Ga2 N2 87.89(15) . .
N3 Ga2 N2 81.57(18) . .
O8 Ga2 N1 95.81(16) . .
O1 Ga2 N1 89.56(17) . .
O7 Ga2 N1 85.47(17) . .
N3 Ga2 N1 164.59(18) . .
N2 Ga2 N1 83.15(18) . .
O4 P1 O1 114.3(2) . .
O4 P1 O2 110.2(2) . .
O1 P1 O2 105.81(19) . .
O4 P1 O3 109.4(2) . 13
O1 P1 O3 108.2(2) . 13
O2 P1 O3 108.69(19) . 13
O7 P2 O8 109.36(19) 11 13
O7 P2 O5 112.24(18) 11 .
O8 P2 O5 110.77(18) 13 .
O7 P2 O6 109.8(2) 11 6
O8 P2 O6 108.02(19) 13 6
O5 P2 O6 106.51(19) . 6
P1 O1 Ga2 140.1(2) . .
P1 O2 Ga1 120.87(19) . .
P1 O3 Ga1 123.85(19) 13 .
P2 O5 Ga1 129.5(2) . .
P2 O6 Ga1 124.8(2) 8_544 .
P2 O7 Ga2 145.3(2) 12 .
P2 O8 Ga2 138.3(2) 13 .
C1 N1 Ga2 107.9(4) . .
C1 N1 H1 110.5 . .
Ga2 N1 H1 102.0 . .
C1 N1 H2 109.6 . .
Ga2 N1 H2 104.6 . .
H1 N1 H2 121.0 . .
C3 N2 C2 118.2(4) . .
C3 N2 Ga2 107.4(3) . .
C2 N2 Ga2 107.1(3) . .
C3 N2 H3 107.8 . .
C2 N2 H3 106.0 . .
Ga2 N2 H3 110.4 . .
C4 N3 Ga2 110.8(3) . .
C4 N3 H4 111.1 . .
Ga2 N3 H4 103.0 . .
C4 N3 H5 115.1 . .
Ga2 N3 H5 107.8 . .
H4 N3 H5 108.2 . .
N1 C1 C2 110.4(5) . .
N1 C1 H6 112.4 . .
C2 C1 H6 106.5 . .
N1 C1 H7 120.2 . .
C2 C1 H7 102.6 . .
H6 C1 H7 103.6 . .
N2 C2 C1 106.6(4) . .
N2 C2 H8 114.3 . .
C1 C2 H8 115.2 . .
N2 C2 H9 103.4 . .
C1 C2 H9 112.7 . .
H8 C2 H9 104.2 . .
N2 C3 C4 105.7(4) . .
N2 C3 H10 129.5 . .
C4 C3 H10 94.1 . .
N2 C3 H11 99.7 . .
C4 C3 H11 117.7 . .
H10 C3 H11 111.3 . .
N3 C4 C3 108.8(4) . .
N3 C4 H12 115.7 . .
C3 C4 H12 95.5 . .
N3 C4 H13 104.7 . .
C3 C4 H13 113.9 . .
H12 C4 H13 118.1 . .

loop_
_geom_bond_atom_site_label_1
_geom_bond_atom_site_label_2
_geom_bond_distance
_geom_bond_site_symmetry_2
Ga1 O5 1.860(3) .
Ga1 O2 1.863(3) .
Ga1 O3 1.865(3) .
Ga1 O6 1.877(3) .
Ga2 O8 1.895(3) .
Ga2 O1 1.953(3) .
Ga2 O7 1.999(3) .
Ga2 N3 2.059(4) .
Ga2 N2 2.071(4) .
Ga2 N1 2.076(5) .
P1 O4 1.500(4) .
P1 O1 1.526(3) .
P1 O2 1.552(3) .
P1 O3 1.561(3) 13
P2 O7 1.504(3) 11
P2 O8 1.528(3) 13
P2 O5 1.543(3) .
P2 O6 1.550(3) 6
O3 P1 1.561(3) 13
O6 P2 1.550(3) 8_544
O7 P2 1.504(3) 12
O8 P2 1.528(3) 13
N1 C1 1.473(7) .
N1 H1 0.8654 .
N1 H2 0.8263 .
N2 C3 1.466(7) .
N2 C2 1.477(8) .
N2 H3 0.9478 .
N3 C4 1.487(7) .
N3 H4 0.8207 .
N3 H5 0.9308 .
C1 C2 1.495(10) .
C1 H6 1.0433 .
C1 H7 0.7878 .
C2 H8 1.1020 .
C2 H9 0.9794 .
C3 C4 1.515(9) .
C3 H10 1.0884 .
C3 H11 1.0688 .
C4 H12 1.0678 .
C4 H13 1.0791 .
